data_8107160
loop_
_publ_author_name
'Al-Wahaibi, Lamya H.'
'Ghabbour, Hazem A.'
'Al-Omary, Fatmah A. M.'
'Tiekink, Edward R. T.'
'El-Emam, Ali A.'

_publ_section_title
;
 Crystal structure of
 5-(adamantan-1-yl)-3-[(4-trifluoromethylanilino)methyl]-2,3-dihydro-1,3,4-oxadiazole-2-thione,
 C20H22F3N3OS
;
_journal_issue 4
_journal_name_full 'Zeitschrift f\"ur Kristallographie - New Crystal Structures'
_journal_page_first 587
_journal_page_last 591
_journal_paper_doi 10.1515/ncrs-2022-0144
_journal_volume 237
_journal_year 2022
_chemical_absolute_configuration nd
_chemical_formula_moiety 'C20 H22 F3 N3 O S'
_chemical_formula_sum 'C20 H22 F3 N3 O S'
_chemical_formula_weight 409.46
_space_group_crystal_system triclinic
_space_group_IT_number 1
_space_group_name_Hall 'P 1'
_space_group_name_H-M_alt 'P 1'
_atom_sites_solution_hydrogens mixed
_atom_sites_solution_primary direct
_atom_sites_solution_secondary difmap
_cell_angle_alpha 76.870(3)
_cell_angle_beta 88.004(4)
_cell_angle_gamma 87.275(4)
_cell_formula_units_Z 2
_cell_length_a 6.9678(8)
_cell_length_b 10.7614(14)
_cell_length_c 13.0503(14)
_cell_measurement_reflns_used 9899
_cell_measurement_temperature 100(2)
_cell_measurement_theta_max 31.67
_cell_measurement_theta_min 2.79
_cell_volume 951.60(19)
_computing_cell_refinement 'SAINT [1]'
_computing_data_collection 'APEX2 [1]'
_computing_data_reduction 'SAINT [1]'
_computing_molecular_graphics 'ORTEP-3 for Windows [4]'
_computing_publication_material 'SHELXL-2018/3 [3]'
_computing_structure_refinement 'SHELXL-2018/3 [3]'
_computing_structure_solution 'SHELXS-97 [2]'
_diffrn_ambient_temperature 100(2)
_diffrn_measured_fraction_theta_full 0.999
_diffrn_measured_fraction_theta_max 0.999
_diffrn_measurement_device_type 'Bruker APEX-II D8 venture'
_diffrn_measurement_method '\f and \w scans'
_diffrn_radiation_type MoK\a
_diffrn_radiation_wavelength 0.71073
_diffrn_reflns_av_R_equivalents 0.0410
_diffrn_reflns_av_unetI/netI 0.0506
_diffrn_reflns_Laue_measured_fraction_full 0.999
_diffrn_reflns_Laue_measured_fraction_max 0.999
_diffrn_reflns_limit_h_max 8
_diffrn_reflns_limit_h_min -8
_diffrn_reflns_limit_k_max 12
_diffrn_reflns_limit_k_min -12
_diffrn_reflns_limit_l_max 15
_diffrn_reflns_limit_l_min -15
_diffrn_reflns_number 21069
_diffrn_reflns_point_group_measured_fraction_full 0.994
_diffrn_reflns_point_group_measured_fraction_max 0.994
_diffrn_reflns_theta_full 24.996
_diffrn_reflns_theta_max 24.996
_diffrn_reflns_theta_min 2.786
_exptl_absorpt_coefficient_mu 0.215
_exptl_absorpt_correction_T_max 0.94
_exptl_absorpt_correction_T_min 0.91
_exptl_absorpt_correction_type multi-scan
_exptl_absorpt_process_details 'SADABS [1]'
_exptl_crystal_colour colourless
_exptl_crystal_density_diffrn 1.429
_exptl_crystal_description prism
_exptl_crystal_F_000 428
_exptl_crystal_size_max 0.541
_exptl_crystal_size_mid 0.231
_exptl_crystal_size_min 0.110
_refine_diff_density_max 1.429
_refine_diff_density_min -0.459
_refine_diff_density_rms 0.094
_refine_ls_abs_structure_details
;
 Flack x determined using 2824 quotients [(I+)-(I-)]/[(I+)+(I-)]
 (Parsons, Flack and Wagner, Acta Cryst. B69 (2013) 249-259).
;
_refine_ls_abs_structure_Flack 0.14(3)
_refine_ls_extinction_coef .
_refine_ls_extinction_method none
_refine_ls_goodness_of_fit_ref 1.107
_refine_ls_hydrogen_treatment mixed
_refine_ls_matrix_type full
_refine_ls_number_parameters 511
_refine_ls_number_reflns 6660
_refine_ls_number_restraints 5
_refine_ls_restrained_S_all 1.107
_refine_ls_R_factor_all 0.0670
_refine_ls_R_factor_gt 0.0629
_refine_ls_shift/su_max 0.000
_refine_ls_shift/su_mean 0.000
_refine_ls_structure_factor_coef Fsqd
_refine_ls_weighting_details 'w=1/[\s^2^(Fo^2^)+(0.1014P)^2^+0.9090P] where P=(Fo^2^+2Fc^2^)/3'
_refine_ls_weighting_scheme calc
_refine_ls_wR_factor_gt 0.1596
_refine_ls_wR_factor_ref 0.1626
_reflns_Friedel_coverage 0.989
_reflns_Friedel_fraction_full 0.988
_reflns_Friedel_fraction_max 0.988
_reflns_number_gt 6248
_reflns_number_total 6660
_reflns_threshold_expression 'I > 2\s(I)'
_cod_data_source_file suppl_j_ncrs-2022-0144_suppl.cif
_cod_data_source_block shelx
_cod_database_code 8107160
_shelx_space_group_comment
;
The symmetry employed for this shelxl refinement is uniquely defined
by the following loop, which should always be used as a source of
symmetry information in preference to the above space-group names.
They are only intended as comments.
;
_shelx_estimated_absorpt_t_min 0.893
_shelx_estimated_absorpt_t_max 0.977

loop_
_space_group_symop_operation_xyz
'x, y, z'

loop_
_atom_site_label
_atom_site_type_symbol
_atom_site_fract_x
_atom_site_fract_y
_atom_site_fract_z
_atom_site_U_iso_or_equiv
_atom_site_adp_type
_atom_site_occupancy
_atom_site_site_symmetry_order
_atom_site_calc_flag
_atom_site_refinement_flags_posn
_atom_site_refinement_flags_adp
_atom_site_refinement_flags_occupancy
_atom_site_disorder_assembly
_atom_site_disorder_group
S1A S 0.3734(2) -0.06030(14) 0.44740(12) 0.0166(4) Uani 1 1 d . . . . .
O1A O 0.1263(6) 0.0610(4) 0.3004(3) 0.0131(9) Uani 1 1 d . . . . .
N1A N 0.0897(7) 0.2555(5) 0.3300(4) 0.0136(11) Uani 1 1 d . . . . .
N2A N 0.2170(7) 0.1807(5) 0.4005(4) 0.0133(10) Uani 1 1 d . . . . .
N3A N 0.4741(7) 0.2654(5) 0.4833(4) 0.0153(11) Uani 1 1 d D . . . .
H3AB H 0.572(7) 0.215(6) 0.510(5) 0.018 Uiso 1 1 d D U . . .
F1A F 0.8885(10) 0.7712(6) 0.2557(4) 0.0644(19) Uani 1 1 d . . . . .
F2A F 0.5965(10) 0.8309(5) 0.2232(5) 0.0644(18) Uani 1 1 d . . . . .
F3A F 0.7488(7) 0.7206(4) 0.1308(3) 0.0379(11) Uani 1 1 d . . . . .
C1A C -0.1006(9) 0.2087(6) 0.1860(4) 0.0131(13) Uani 1 1 d . . . . .
C2A C -0.2851(9) 0.1361(7) 0.2270(5) 0.0188(14) Uani 1 1 d . . . . .
H2AA H -0.254193 0.043201 0.247696 0.023 Uiso 1 1 calc R U . . .
H2AB H -0.338981 0.164466 0.289477 0.023 Uiso 1 1 calc R U . . .
C3A C -0.4324(9) 0.1639(7) 0.1390(5) 0.0211(14) Uani 1 1 d . . . . .
H3AA H -0.551853 0.117547 0.164934 0.025 Uiso 1 1 calc R U . . .
C4A C -0.4816(9) 0.3078(7) 0.1086(5) 0.0235(15) Uani 1 1 d . . . . .
H4AA H -0.578978 0.325877 0.053066 0.028 Uiso 1 1 calc R U . . .
H4AB H -0.535929 0.337093 0.170541 0.028 Uiso 1 1 calc R U . . .
C5A C -0.2999(10) 0.3787(6) 0.0684(5) 0.0193(14) Uani 1 1 d . . . . .
H5AA H -0.332776 0.472425 0.048326 0.023 Uiso 1 1 calc R U . . .
C6A C -0.1501(9) 0.3533(6) 0.1556(5) 0.0157(13) Uani 1 1 d . . . . .
H6AA H -0.202663 0.382915 0.217727 0.019 Uiso 1 1 calc R U . . .
H6AB H -0.032805 0.400366 0.129951 0.019 Uiso 1 1 calc R U . . .
C7A C -0.3492(10) 0.1177(6) 0.0425(5) 0.0182(14) Uani 1 1 d . . . . .
H7AA H -0.316444 0.024952 0.062525 0.022 Uiso 1 1 calc R U . . .
H7AB H -0.445849 0.132579 -0.013265 0.022 Uiso 1 1 calc R U . . .
C8A C -0.1686(10) 0.1909(6) 0.0014(5) 0.0179(13) Uani 1 1 d . . . . .
H8AA H -0.114654 0.161871 -0.061632 0.022 Uiso 1 1 calc R U . . .
C9A C -0.2162(9) 0.3350(6) -0.0287(5) 0.0170(13) Uani 1 1 d . . . . .
H9AA H -0.310615 0.354184 -0.085687 0.020 Uiso 1 1 calc R U . . .
H9AB H -0.098380 0.381364 -0.054519 0.020 Uiso 1 1 calc R U . . .
C10A C -0.0181(9) 0.1631(6) 0.0893(5) 0.0153(13) Uani 1 1 d . . . . .
H10A H 0.014370 0.070330 0.109004 0.018 Uiso 1 1 calc R U . . .
H10B H 0.100871 0.208062 0.063410 0.018 Uiso 1 1 calc R U . . .
C11A C 0.0406(8) 0.1820(6) 0.2727(4) 0.0116(12) Uani 1 1 d . . . . .
C12A C 0.2407(8) 0.0624(6) 0.3843(4) 0.0103(12) Uani 1 1 d . . . . .
C13A C 0.2859(9) 0.2254(6) 0.4916(5) 0.0158(13) Uani 1 1 d . . . . .
H13A H 0.199478 0.297127 0.502702 0.019 Uiso 1 1 calc R U . . .
H13B H 0.274240 0.155203 0.555075 0.019 Uiso 1 1 calc R U . . .
C14A C 0.5328(9) 0.3822(6) 0.4224(5) 0.0143(13) Uani 1 1 d . . . . .
C15A C 0.4044(10) 0.4654(6) 0.3557(5) 0.0194(14) Uani 1 1 d . . . . .
H15A H 0.275917 0.442040 0.350387 0.023 Uiso 1 1 calc R U . . .
C16A C 0.4670(11) 0.5816(6) 0.2979(5) 0.0220(15) Uani 1 1 d . . . . .
H16A H 0.379578 0.639995 0.255293 0.026 Uiso 1 1 calc R U . . .
C17A C 0.6570(11) 0.6128(7) 0.3021(5) 0.0223(15) Uani 1 1 d . . . . .
C18A C 0.7850(10) 0.5317(7) 0.3681(5) 0.0216(15) Uani 1 1 d . . . . .
H18A H 0.914460 0.553968 0.371951 0.026 Uiso 1 1 calc R U . . .
C19A C 0.7184(9) 0.4165(6) 0.4287(5) 0.0172(13) Uani 1 1 d . . . . .
H19A H 0.803501 0.360982 0.475187 0.021 Uiso 1 1 calc R U . . .
C20A C 0.7246(12) 0.7329(7) 0.2305(6) 0.0302(18) Uani 1 1 d . . . . .
S1B S 0.8594(2) 1.06071(14) 0.55707(12) 0.0181(4) Uani 1 1 d . . . . .
O1B O 0.6111(6) 0.9361(4) 0.7018(3) 0.0121(9) Uani 1 1 d . . . . .
N1B N 0.6062(7) 0.7430(5) 0.6693(4) 0.0138(11) Uani 1 1 d . . . . .
N2B N 0.7321(7) 0.8202(5) 0.6002(4) 0.0144(11) Uani 1 1 d . . . . .
N3B N 1.0073(8) 0.7352(5) 0.5130(4) 0.0166(11) Uani 1 1 d D . . . .
H3BB H 1.098(8) 0.787(6) 0.484(5) 0.020 Uiso 1 1 d D U . . .
F1B F 1.1988(13) 0.1684(5) 0.7620(5) 0.081(2) Uani 1 1 d . . . . .
F2B F 1.4793(10) 0.2431(6) 0.7529(4) 0.072(2) Uani 1 1 d . . . . .
F3B F 1.2775(7) 0.2737(5) 0.8712(3) 0.0413(12) Uani 1 1 d . . . . .
C1B C 0.3907(9) 0.7883(6) 0.8138(5) 0.0116(12) Uani 1 1 d . . . . .
C2B C 0.1965(9) 0.8522(7) 0.7710(5) 0.0171(13) Uani 1 1 d . . . . .
H2BA H 0.209521 0.945584 0.746741 0.021 Uiso 1 1 calc R U . . .
H2BB H 0.159649 0.818357 0.710316 0.021 Uiso 1 1 calc R U . . .
C3B C 0.0406(9) 0.8245(7) 0.8585(5) 0.0197(14) Uani 1 1 d . . . . .
H3BA H -0.084207 0.866512 0.831068 0.024 Uiso 1 1 calc R U . . .
C4B C 0.0191(9) 0.6804(7) 0.8921(5) 0.0227(15) Uani 1 1 d . . . . .
H4BA H -0.084525 0.661078 0.946554 0.027 Uiso 1 1 calc R U . . .
H4BB H -0.016148 0.646910 0.830956 0.027 Uiso 1 1 calc R U . . .
C5B C 0.2072(10) 0.6167(6) 0.9358(5) 0.0182(14) Uani 1 1 d . . . . .
H5BA H 0.191746 0.522441 0.958370 0.022 Uiso 1 1 calc R U . . .
C6B C 0.3673(10) 0.6434(6) 0.8500(5) 0.0187(14) Uani 1 1 d . . . . .
H6BA H 0.489875 0.601295 0.878336 0.022 Uiso 1 1 calc R U . . .
H6BB H 0.333932 0.608230 0.789419 0.022 Uiso 1 1 calc R U . . .
C7B C 0.0991(10) 0.8778(6) 0.9527(5) 0.0199(14) Uani 1 1 d . . . . .
H7BA H 0.114163 0.971073 0.929898 0.024 Uiso 1 1 calc R U . . .
H7BB H -0.002375 0.862112 1.008562 0.024 Uiso 1 1 calc R U . . .
C8B C 0.2873(10) 0.8127(7) 0.9953(5) 0.0242(15) Uani 1 1 d . . . . .
H8BA H 0.323632 0.846582 1.056910 0.029 Uiso 1 1 calc R U . . .
C9B C 0.2664(10) 0.6671(6) 1.0307(5) 0.0198(14) Uani 1 1 d . . . . .
H9BA H 0.389877 0.625215 1.057680 0.024 Uiso 1 1 calc R U . . .
H9BB H 0.167595 0.647761 1.087787 0.024 Uiso 1 1 calc R U . . .
C10B C 0.4459(9) 0.8404(6) 0.9099(5) 0.0168(13) Uani 1 1 d . . . . .
H10C H 0.569004 0.799209 0.938070 0.020 Uiso 1 1 calc R U . . .
H10D H 0.462561 0.933660 0.887926 0.020 Uiso 1 1 calc R U . . .
C11B C 0.5385(8) 0.8157(6) 0.7282(4) 0.0116(12) Uani 1 1 d . . . . .
C12B C 0.7359(8) 0.9358(6) 0.6192(5) 0.0136(13) Uani 1 1 d . . . . .
C13B C 0.8156(9) 0.7771(6) 0.5067(5) 0.0168(13) Uani 1 1 d . . . . .
H13C H 0.738634 0.706928 0.494871 0.020 Uiso 1 1 calc R U . . .
H13D H 0.801939 0.848788 0.444338 0.020 Uiso 1 1 calc R U . . .
C14B C 1.0726(9) 0.6173(6) 0.5754(5) 0.0157(13) Uani 1 1 d . . . . .
C15B C 0.9477(10) 0.5316(6) 0.6376(5) 0.0183(13) Uani 1 1 d . . . . .
H15B H 0.813251 0.550759 0.638783 0.022 Uiso 1 1 calc R U . . .
C16B C 1.0248(10) 0.4166(7) 0.6984(5) 0.0216(15) Uani 1 1 d . . . . .
H16B H 0.940911 0.356650 0.739494 0.026 Uiso 1 1 calc R U . . .
C17B C 1.2184(11) 0.3892(6) 0.6996(5) 0.0214(15) Uani 1 1 d . . . . .
C18B C 1.3421(9) 0.4726(6) 0.6362(5) 0.0183(14) Uani 1 1 d . . . . .
H18B H 1.476321 0.452406 0.635334 0.022 Uiso 1 1 calc R U . . .
C19B C 1.2684(10) 0.5859(6) 0.5737(5) 0.0188(14) Uani 1 1 d . . . . .
H19B H 1.352845 0.642595 0.529361 0.023 Uiso 1 1 calc R U . . .
C20B C 1.2923(12) 0.2697(7) 0.7700(5) 0.0284(17) Uani 1 1 d . . . . .

loop_
_atom_site_aniso_label
_atom_site_aniso_U_11
_atom_site_aniso_U_22
_atom_site_aniso_U_33
_atom_site_aniso_U_23
_atom_site_aniso_U_13
_atom_site_aniso_U_12
S1A 0.0117(7) 0.0150(8) 0.0204(8) 0.0020(6) -0.0038(6) 0.0008(6)
O1A 0.014(2) 0.011(2) 0.014(2) -0.0029(16) -0.0016(16) 0.0008(16)
N1A 0.014(3) 0.011(3) 0.014(3) 0.000(2) -0.004(2) 0.002(2)
N2A 0.015(3) 0.014(3) 0.010(2) 0.000(2) -0.0028(19) -0.002(2)
N3A 0.012(3) 0.014(3) 0.017(3) 0.002(2) -0.002(2) -0.001(2)
F1A 0.093(5) 0.064(4) 0.032(3) 0.010(3) -0.014(3) -0.060(4)
F2A 0.107(5) 0.016(3) 0.062(4) 0.005(2) 0.039(3) -0.008(3)
F3A 0.061(3) 0.042(3) 0.012(2) -0.0058(18) 0.0079(19) -0.021(2)
C1A 0.017(3) 0.016(3) 0.004(3) 0.001(2) 0.003(2) -0.002(2)
C2A 0.018(3) 0.027(4) 0.011(3) -0.001(3) -0.002(2) -0.002(3)
C3A 0.012(3) 0.028(4) 0.022(3) 0.000(3) -0.008(3) -0.004(3)
C4A 0.021(4) 0.033(4) 0.018(3) -0.011(3) -0.003(3) 0.008(3)
C5A 0.026(4) 0.016(3) 0.016(3) -0.004(3) -0.007(3) 0.008(3)
C6A 0.023(3) 0.014(3) 0.011(3) -0.005(2) -0.002(2) 0.004(3)
C7A 0.025(4) 0.015(3) 0.015(3) -0.002(2) -0.010(3) 0.003(3)
C8A 0.025(4) 0.019(3) 0.011(3) -0.005(2) -0.003(3) 0.004(3)
C9A 0.018(3) 0.018(3) 0.014(3) 0.002(2) -0.006(2) -0.002(3)
C10A 0.013(3) 0.019(3) 0.014(3) -0.005(2) 0.001(2) 0.002(2)
C11A 0.011(3) 0.015(3) 0.007(3) 0.001(2) 0.003(2) 0.001(2)
C12A 0.004(3) 0.013(3) 0.012(3) 0.002(2) -0.002(2) -0.004(2)
C13A 0.016(3) 0.026(4) 0.005(3) -0.002(2) -0.001(2) 0.001(3)
C14A 0.019(3) 0.015(3) 0.010(3) -0.005(2) -0.002(2) 0.004(2)
C15A 0.025(4) 0.014(3) 0.020(3) -0.004(3) -0.004(3) -0.002(3)
C16A 0.039(4) 0.014(3) 0.011(3) 0.001(2) -0.002(3) 0.001(3)
C17A 0.040(4) 0.021(4) 0.007(3) -0.006(3) 0.004(3) -0.007(3)
C18A 0.026(4) 0.022(4) 0.022(3) -0.016(3) 0.006(3) -0.010(3)
C19A 0.022(3) 0.015(3) 0.014(3) -0.003(2) 0.000(2) 0.002(3)
C20A 0.049(5) 0.024(4) 0.019(4) -0.006(3) 0.002(3) -0.018(4)
S1B 0.0120(8) 0.0158(8) 0.0233(8) 0.0018(6) 0.0022(6) -0.0012(6)
O1B 0.012(2) 0.013(2) 0.011(2) -0.0033(16) 0.0010(16) 0.0008(16)
N1B 0.015(3) 0.015(3) 0.010(2) -0.002(2) 0.002(2) 0.000(2)
N2B 0.010(3) 0.014(3) 0.018(3) 0.000(2) 0.002(2) 0.000(2)
N3B 0.013(3) 0.018(3) 0.017(3) -0.001(2) 0.003(2) -0.004(2)
F1B 0.170(7) 0.016(3) 0.056(4) 0.002(2) -0.061(4) -0.002(3)
F2B 0.083(4) 0.067(4) 0.037(3) 0.031(3) 0.024(3) 0.055(3)
F3B 0.060(3) 0.048(3) 0.012(2) -0.0018(19) -0.0040(19) 0.020(2)
C1B 0.014(3) 0.012(3) 0.009(3) -0.003(2) -0.002(2) 0.000(2)
C2B 0.011(3) 0.027(4) 0.012(3) -0.002(3) 0.001(2) -0.001(3)
C3B 0.012(3) 0.024(4) 0.019(3) 0.000(3) 0.002(2) 0.003(3)
C4B 0.018(3) 0.033(4) 0.020(3) -0.010(3) 0.005(3) -0.013(3)
C5B 0.031(4) 0.009(3) 0.014(3) -0.001(2) 0.006(3) -0.004(3)
C6B 0.032(4) 0.013(3) 0.010(3) -0.001(2) 0.006(3) 0.000(3)
C7B 0.024(4) 0.012(3) 0.022(3) -0.002(3) 0.010(3) -0.001(3)
C8B 0.025(4) 0.036(4) 0.016(3) -0.014(3) 0.001(3) -0.008(3)
C9B 0.021(3) 0.026(4) 0.009(3) 0.001(3) 0.003(3) 0.003(3)
C10B 0.014(3) 0.025(4) 0.014(3) -0.009(3) 0.001(2) -0.003(3)
C11B 0.011(3) 0.012(3) 0.011(3) 0.000(2) -0.002(2) -0.003(2)
C12B 0.008(3) 0.020(3) 0.012(3) 0.000(2) 0.000(2) 0.002(2)
C13B 0.020(3) 0.024(4) 0.007(3) -0.003(2) 0.005(2) -0.005(3)
C14B 0.021(3) 0.017(3) 0.011(3) -0.008(2) 0.002(2) -0.004(3)
C15B 0.022(3) 0.013(3) 0.020(3) -0.005(3) 0.003(3) -0.002(3)
C16B 0.033(4) 0.021(4) 0.011(3) -0.005(3) 0.005(3) -0.006(3)
C17B 0.042(4) 0.015(3) 0.009(3) -0.007(2) -0.004(3) 0.001(3)
C18B 0.017(3) 0.025(4) 0.013(3) -0.005(3) -0.004(2) 0.003(3)
C19B 0.022(4) 0.018(3) 0.016(3) -0.003(3) -0.003(3) -0.004(3)
C20B 0.052(5) 0.015(4) 0.014(3) 0.004(3) 0.000(3) 0.006(3)

loop_
_atom_type_symbol
_atom_type_description
_atom_type_scat_dispersion_real
_atom_type_scat_dispersion_imag
_atom_type_scat_source
C C 0.0033 0.0016 'International Tables Vol C Tables 4.2.6.8 and 6.1.1.4'
H H 0.0000 0.0000 'International Tables Vol C Tables 4.2.6.8 and 6.1.1.4'
N N 0.0061 0.0033 'International Tables Vol C Tables 4.2.6.8 and 6.1.1.4'
O O 0.0106 0.0060 'International Tables Vol C Tables 4.2.6.8 and 6.1.1.4'
F F 0.0171 0.0103 'International Tables Vol C Tables 4.2.6.8 and 6.1.1.4'
S S 0.1246 0.1234 'International Tables Vol C Tables 4.2.6.8 and 6.1.1.4'

loop_
_geom_angle_atom_site_label_1
_geom_angle_atom_site_label_2
_geom_angle_atom_site_label_3
_geom_angle
_geom_angle_site_symmetry_1
_geom_angle_site_symmetry_3
C12A O1A C11A 105.6(4) . .
C11A N1A N2A 104.4(5) . .
C12A N2A N1A 111.7(5) . .
C12A N2A C13A 126.3(5) . .
N1A N2A C13A 121.3(5) . .
C13A N3A C14A 124.6(5) . .
C13A N3A H3AB 123(5) . .
C14A N3A H3AB 112(5) . .
C11A C1A C10A 110.8(5) . .
C11A C1A C6A 109.3(5) . .
C10A C1A C6A 109.8(5) . .
C11A C1A C2A 108.2(5) . .
C10A C1A C2A 109.3(5) . .
C6A C1A C2A 109.4(5) . .
C3A C2A C1A 108.7(5) . .
C3A C2A H2AA 109.9 . .
C1A C2A H2AA 109.9 . .
C3A C2A H2AB 109.9 . .
C1A C2A H2AB 109.9 . .
H2AA C2A H2AB 108.3 . .
C4A C3A C2A 109.6(6) . .
C4A C3A C7A 110.0(5) . .
C2A C3A C7A 109.8(5) . .
C4A C3A H3AA 109.2 . .
C2A C3A H3AA 109.2 . .
C7A C3A H3AA 109.2 . .
C5A C4A C3A 109.3(5) . .
C5A C4A H4AA 109.8 . .
C3A C4A H4AA 109.8 . .
C5A C4A H4AB 109.8 . .
C3A C4A H4AB 109.8 . .
H4AA C4A H4AB 108.3 . .
C4A C5A C9A 110.1(5) . .
C4A C5A C6A 109.9(5) . .
C9A C5A C6A 109.8(5) . .
C4A C5A H5AA 109.0 . .
C9A C5A H5AA 109.0 . .
C6A C5A H5AA 109.0 . .
C5A C6A C1A 108.6(5) . .
C5A C6A H6AA 110.0 . .
C1A C6A H6AA 110.0 . .
C5A C6A H6AB 110.0 . .
C1A C6A H6AB 110.0 . .
H6AA C6A H6AB 108.3 . .
C8A C7A C3A 109.1(5) . .
C8A C7A H7AA 109.9 . .
C3A C7A H7AA 109.9 . .
C8A C7A H7AB 109.9 . .
C3A C7A H7AB 109.9 . .
H7AA C7A H7AB 108.3 . .
C7A C8A C9A 110.6(5) . .
C7A C8A C10A 108.7(5) . .
C9A C8A C10A 109.1(5) . .
C7A C8A H8AA 109.5 . .
C9A C8A H8AA 109.5 . .
C10A C8A H8AA 109.5 . .
C8A C9A C5A 109.2(5) . .
C8A C9A H9AA 109.8 . .
C5A C9A H9AA 109.8 . .
C8A C9A H9AB 109.8 . .
C5A C9A H9AB 109.8 . .
H9AA C9A H9AB 108.3 . .
C1A C10A C8A 109.5(5) . .
C1A C10A H10A 109.8 . .
C8A C10A H10A 109.8 . .
C1A C10A H10B 109.8 . .
C8A C10A H10B 109.8 . .
H10A C10A H10B 108.2 . .
N1A C11A O1A 113.2(5) . .
N1A C11A C1A 128.5(5) . .
O1A C11A C1A 118.3(5) . .
N2A C12A O1A 105.2(5) . .
N2A C12A S1A 129.9(4) . .
O1A C12A S1A 124.9(4) . .
N3A C13A N2A 116.0(5) . .
N3A C13A H13A 108.3 . .
N2A C13A H13A 108.3 . .
N3A C13A H13B 108.3 . .
N2A C13A H13B 108.3 . .
H13A C13A H13B 107.4 . .
C19A C14A N3A 119.1(5) . .
C19A C14A C15A 119.7(6) . .
N3A C14A C15A 121.1(6) . .
C16A C15A C14A 119.5(6) . .
C16A C15A H15A 120.3 . .
C14A C15A H15A 120.3 . .
C15A C16A C17A 120.1(6) . .
C15A C16A H16A 120.0 . .
C17A C16A H16A 120.0 . .
C16A C17A C18A 120.9(6) . .
C16A C17A C20A 118.7(6) . .
C18A C17A C20A 120.4(7) . .
C17A C18A C19A 118.4(6) . .
C17A C18A H18A 120.8 . .
C19A C18A H18A 120.8 . .
C14A C19A C18A 121.3(6) . .
C14A C19A H19A 119.3 . .
C18A C19A H19A 119.3 . .
F1A C20A F2A 107.3(7) . .
F1A C20A F3A 105.7(7) . .
F2A C20A F3A 103.6(7) . .
F1A C20A C17A 114.7(7) . .
F2A C20A C17A 112.8(7) . .
F3A C20A C17A 112.0(6) . .
C12B O1B C11B 105.9(5) . .
C11B N1B N2B 103.6(5) . .
C12B N2B N1B 111.7(5) . .
C12B N2B C13B 127.3(5) . .
N1B N2B C13B 119.9(5) . .
C13B N3B C14B 123.9(5) . .
C13B N3B H3BB 120(5) . .
C14B N3B H3BB 116(5) . .
C11B C1B C6B 110.1(5) . .
C11B C1B C2B 108.6(5) . .
C6B C1B C2B 108.8(5) . .
C11B C1B C10B 111.3(5) . .
C6B C1B C10B 108.6(5) . .
C2B C1B C10B 109.4(5) . .
C3B C2B C1B 109.4(5) . .
C3B C2B H2BA 109.8 . .
C1B C2B H2BA 109.8 . .
C3B C2B H2BB 109.8 . .
C1B C2B H2BB 109.8 . .
H2BA C2B H2BB 108.2 . .
C4B C3B C2B 108.8(5) . .
C4B C3B C7B 110.4(5) . .
C2B C3B C7B 109.4(5) . .
C4B C3B H3BA 109.4 . .
C2B C3B H3BA 109.4 . .
C7B C3B H3BA 109.4 . .
C5B C4B C3B 109.5(5) . .
C5B C4B H4BA 109.8 . .
C3B C4B H4BA 109.8 . .
C5B C4B H4BB 109.8 . .
C3B C4B H4BB 109.8 . .
H4BA C4B H4BB 108.2 . .
C4B C5B C9B 111.1(5) . .
C4B C5B C6B 109.8(5) . .
C9B C5B C6B 108.7(5) . .
C4B C5B H5BA 109.1 . .
C9B C5B H5BA 109.1 . .
C6B C5B H5BA 109.1 . .
C1B C6B C5B 109.5(5) . .
C1B C6B H6BA 109.8 . .
C5B C6B H6BA 109.8 . .
C1B C6B H6BB 109.8 . .
C5B C6B H6BB 109.8 . .
H6BA C6B H6BB 108.2 . .
C8B C7B C3B 109.4(5) . .
C8B C7B H7BA 109.8 . .
C3B C7B H7BA 109.8 . .
C8B C7B H7BB 109.8 . .
C3B C7B H7BB 109.8 . .
H7BA C7B H7BB 108.2 . .
C7B C8B C10B 109.8(6) . .
C7B C8B C9B 110.4(6) . .
C10B C8B C9B 109.2(6) . .
C7B C8B H8BA 109.1 . .
C10B C8B H8BA 109.1 . .
C9B C8B H8BA 109.1 . .
C5B C9B C8B 108.6(5) . .
C5B C9B H9BA 110.0 . .
C8B C9B H9BA 110.0 . .
C5B C9B H9BB 110.0 . .
C8B C9B H9BB 110.0 . .
H9BA C9B H9BB 108.3 . .
C8B C10B C1B 109.5(5) . .
C8B C10B H10C 109.8 . .
C1B C10B H10C 109.8 . .
C8B C10B H10D 109.8 . .
C1B C10B H10D 109.8 . .
H10C C10B H10D 108.2 . .
N1B C11B O1B 112.8(5) . .
N1B C11B C1B 128.7(6) . .
O1B C11B C1B 118.5(5) . .
N2B C12B O1B 106.0(5) . .
N2B C12B S1B 129.4(5) . .
O1B C12B S1B 124.6(5) . .
N3B C13B N2B 116.0(5) . .
N3B C13B H13C 108.3 . .
N2B C13B H13C 108.3 . .
N3B C13B H13D 108.3 . .
N2B C13B H13D 108.3 . .
H13C C13B H13D 107.4 . .
C19B C14B C15B 119.5(6) . .
C19B C14B N3B 118.2(6) . .
C15B C14B N3B 122.3(6) . .
C14B C15B C16B 118.7(6) . .
C14B C15B H15B 120.6 . .
C16B C15B H15B 120.6 . .
C17B C16B C15B 121.3(6) . .
C17B C16B H16B 119.4 . .
C15B C16B H16B 119.4 . .
C16B C17B C18B 120.2(6) . .
C16B C17B C20B 118.8(7) . .
C18B C17B C20B 121.0(7) . .
C17B C18B C19B 119.5(6) . .
C17B C18B H18B 120.2 . .
C19B C18B H18B 120.2 . .
C18B C19B C14B 120.8(6) . .
C18B C19B H19B 119.6 . .
C14B C19B H19B 119.6 . .
F1B C20B F3B 105.5(6) . .
F1B C20B F2B 106.7(7) . .
F3B C20B F2B 105.1(6) . .
F1B C20B C17B 112.9(7) . .
F3B C20B C17B 112.5(6) . .
F2B C20B C17B 113.4(6) . .

loop_
_geom_bond_atom_site_label_1
_geom_bond_atom_site_label_2
_geom_bond_distance
_geom_bond_site_symmetry_2
S1A C12A 1.649(6) .
O1A C12A 1.379(7) .
O1A C11A 1.383(7) .
N1A C11A 1.270(8) .
N1A N2A 1.391(7) .
N2A C12A 1.339(8) .
N2A C13A 1.482(8) .
N3A C13A 1.393(8) .
N3A C14A 1.397(8) .
N3A H3AB 0.879(15) .
F1A C20A 1.310(10) .
F2A C20A 1.337(11) .
F3A C20A 1.342(8) .
C1A C11A 1.494(8) .
C1A C10A 1.539(8) .
C1A C6A 1.541(8) .
C1A C2A 1.551(9) .
C2A C3A 1.535(9) .
C2A H2AA 0.9900 .
C2A H2AB 0.9900 .
C3A C4A 1.534(10) .
C3A C7A 1.542(10) .
C3A H3AA 1.0000 .
C4A C5A 1.525(10) .
C4A H4AA 0.9900 .
C4A H4AB 0.9900 .
C5A C9A 1.536(9) .
C5A C6A 1.540(9) .
C5A H5AA 1.0000 .
C6A H6AA 0.9900 .
C6A H6AB 0.9900 .
C7A C8A 1.532(10) .
C7A H7AA 0.9900 .
C7A H7AB 0.9900 .
C8A C9A 1.534(9) .
C8A C10A 1.550(9) .
C8A H8AA 1.0000 .
C9A H9AA 0.9900 .
C9A H9AB 0.9900 .
C10A H10A 0.9900 .
C10A H10B 0.9900 .
C13A H13A 0.9900 .
C13A H13B 0.9900 .
C14A C19A 1.372(9) .
C14A C15A 1.408(9) .
C15A C16A 1.388(10) .
C15A H15A 0.9500 .
C16A C17A 1.387(11) .
C16A H16A 0.9500 .
C17A C18A 1.392(11) .
C17A C20A 1.498(10) .
C18A C19A 1.401(10) .
C18A H18A 0.9500 .
C19A H19A 0.9500 .
S1B C12B 1.665(6) .
O1B C12B 1.361(7) .
O1B C11B 1.379(7) .
N1B C11B 1.280(8) .
N1B N2B 1.396(7) .
N2B C12B 1.324(8) .
N2B C13B 1.491(8) .
N3B C13B 1.388(8) .
N3B C14B 1.407(9) .
N3B H3BB 0.881(15) .
F1B C20B 1.322(10) .
F2B C20B 1.343(10) .
F3B C20B 1.331(8) .
C1B C11B 1.481(8) .
C1B C6B 1.538(9) .
C1B C2B 1.551(9) .
C1B C10B 1.552(8) .
C2B C3B 1.537(9) .
C2B H2BA 0.9900 .
C2B H2BB 0.9900 .
C3B C4B 1.526(10) .
C3B C7B 1.543(10) .
C3B H3BA 1.0000 .
C4B C5B 1.517(10) .
C4B H4BA 0.9900 .
C4B H4BB 0.9900 .
C5B C9B 1.536(9) .
C5B C6B 1.542(9) .
C5B H5BA 1.0000 .
C6B H6BA 0.9900 .
C6B H6BB 0.9900 .
C7B C8B 1.518(10) .
C7B H7BA 0.9900 .
C7B H7BB 0.9900 .
C8B C10B 1.531(9) .
C8B C9B 1.543(10) .
C8B H8BA 1.0000 .
C9B H9BA 0.9900 .
C9B H9BB 0.9900 .
C10B H10C 0.9900 .
C10B H10D 0.9900 .
C13B H13C 0.9900 .
C13B H13D 0.9900 .
C14B C19B 1.391(9) .
C14B C15B 1.398(9) .
C15B C16B 1.403(10) .
C15B H15B 0.9500 .
C16B C17B 1.366(10) .
C16B H16B 0.9500 .
C17B C18B 1.386(10) .
C17B C20B 1.482(9) .
C18B C19B 1.391(9) .
C18B H18B 0.9500 .
C19B H19B 0.9500 .

loop_
_geom_torsion_atom_site_label_1
_geom_torsion_atom_site_label_2
_geom_torsion_atom_site_label_3
_geom_torsion_atom_site_label_4
_geom_torsion
_geom_torsion_site_symmetry_1
_geom_torsion_site_symmetry_2
_geom_torsion_site_symmetry_3
_geom_torsion_site_symmetry_4
C11A N1A N2A C12A -0.4(6) . . . .
C11A N1A N2A C13A -170.8(5) . . . .
C11A C1A C2A C3A 179.4(5) . . . .
C10A C1A C2A C3A -59.9(7) . . . .
C6A C1A C2A C3A 60.4(6) . . . .
C1A C2A C3A C4A -60.4(7) . . . .
C1A C2A C3A C7A 60.5(7) . . . .
C2A C3A C4A C5A 60.9(7) . . . .
C7A C3A C4A C5A -59.9(7) . . . .
C3A C4A C5A C9A 60.2(6) . . . .
C3A C4A C5A C6A -60.8(7) . . . .
C4A C5A C6A C1A 60.5(6) . . . .
C9A C5A C6A C1A -60.7(7) . . . .
C11A C1A C6A C5A -178.4(5) . . . .
C10A C1A C6A C5A 59.9(6) . . . .
C2A C1A C6A C5A -60.1(6) . . . .
C4A C3A C7A C8A 59.0(7) . . . .
C2A C3A C7A C8A -61.6(7) . . . .
C3A C7A C8A C9A -58.8(6) . . . .
C3A C7A C8A C10A 60.9(7) . . . .
C7A C8A C9A C5A 59.0(6) . . . .
C10A C8A C9A C5A -60.5(7) . . . .
C4A C5A C9A C8A -59.6(7) . . . .
C6A C5A C9A C8A 61.5(7) . . . .
C11A C1A C10A C8A 179.5(5) . . . .
C6A C1A C10A C8A -59.8(7) . . . .
C2A C1A C10A C8A 60.3(6) . . . .
C7A C8A C10A C1A -60.8(7) . . . .
C9A C8A C10A C1A 59.8(6) . . . .
N2A N1A C11A O1A 0.3(6) . . . .
N2A N1A C11A C1A 177.1(5) . . . .
C12A O1A C11A N1A -0.1(6) . . . .
C12A O1A C11A C1A -177.3(5) . . . .
C10A C1A C11A N1A 134.3(6) . . . .
C6A C1A C11A N1A 13.2(8) . . . .
C2A C1A C11A N1A -105.9(7) . . . .
C10A C1A C11A O1A -49.0(7) . . . .
C6A C1A C11A O1A -170.1(5) . . . .
C2A C1A C11A O1A 70.8(6) . . . .
N1A N2A C12A O1A 0.4(6) . . . .
C13A N2A C12A O1A 170.2(5) . . . .
N1A N2A C12A S1A -179.3(4) . . . .
C13A N2A C12A S1A -9.4(9) . . . .
C11A O1A C12A N2A -0.2(6) . . . .
C11A O1A C12A S1A 179.5(4) . . . .
C14A N3A C13A N2A 76.2(8) . . . .
C12A N2A C13A N3A 85.8(7) . . . .
N1A N2A C13A N3A -105.3(6) . . . .
C13A N3A C14A C19A 173.5(6) . . . .
C13A N3A C14A C15A -5.8(9) . . . .
C19A C14A C15A C16A -0.6(9) . . . .
N3A C14A C15A C16A 178.8(6) . . . .
C14A C15A C16A C17A 3.0(10) . . . .
C15A C16A C17A C18A -3.4(10) . . . .
C15A C16A C17A C20A 173.8(6) . . . .
C16A C17A C18A C19A 1.2(9) . . . .
C20A C17A C18A C19A -175.9(6) . . . .
N3A C14A C19A C18A 179.1(6) . . . .
C15A C14A C19A C18A -1.6(9) . . . .
C17A C18A C19A C14A 1.2(9) . . . .
C16A C17A C20A F1A 164.6(7) . . . .
C18A C17A C20A F1A -18.2(10) . . . .
C16A C17A C20A F2A 41.4(9) . . . .
C18A C17A C20A F2A -141.4(7) . . . .
C16A C17A C20A F3A -75.0(9) . . . .
C18A C17A C20A F3A 102.3(8) . . . .
C11B N1B N2B C12B -0.2(6) . . . .
C11B N1B N2B C13B -169.6(5) . . . .
C11B C1B C2B C3B 179.7(5) . . . .
C6B C1B C2B C3B 59.9(6) . . . .
C10B C1B C2B C3B -58.6(7) . . . .
C1B C2B C3B C4B -61.2(7) . . . .
C1B C2B C3B C7B 59.5(7) . . . .
C2B C3B C4B C5B 61.7(7) . . . .
C7B C3B C4B C5B -58.4(7) . . . .
C3B C4B C5B C9B 59.2(7) . . . .
C3B C4B C5B C6B -61.1(7) . . . .
C11B C1B C6B C5B -177.6(5) . . . .
C2B C1B C6B C5B -58.8(6) . . . .
C10B C1B C6B C5B 60.2(7) . . . .
C4B C5B C6B C1B 59.9(7) . . . .
C9B C5B C6B C1B -61.8(7) . . . .
C4B C3B C7B C8B 58.8(7) . . . .
C2B C3B C7B C8B -60.9(7) . . . .
C3B C7B C8B C10B 61.2(7) . . . .
C3B C7B C8B C9B -59.2(7) . . . .
C4B C5B C9B C8B -59.1(7) . . . .
C6B C5B C9B C8B 61.8(7) . . . .
C7B C8B C9B C5B 59.1(7) . . . .
C10B C8B C9B C5B -61.7(7) . . . .
C7B C8B C10B C1B -60.3(7) . . . .
C9B C8B C10B C1B 60.8(7) . . . .
C11B C1B C10B C8B 178.8(5) . . . .
C6B C1B C10B C8B -59.9(7) . . . .
C2B C1B C10B C8B 58.8(7) . . . .
N2B N1B C11B O1B 0.4(6) . . . .
N2B N1B C11B C1B 177.0(6) . . . .
C12B O1B C11B N1B -0.4(6) . . . .
C12B O1B C11B C1B -177.5(5) . . . .
C6B C1B C11B N1B 18.0(9) . . . .
C2B C1B C11B N1B -101.0(7) . . . .
C10B C1B C11B N1B 138.5(6) . . . .
C6B C1B C11B O1B -165.5(5) . . . .
C2B C1B C11B O1B 75.5(6) . . . .
C10B C1B C11B O1B -45.0(7) . . . .
N1B N2B C12B O1B -0.1(6) . . . .
C13B N2B C12B O1B 168.3(5) . . . .
N1B N2B C12B S1B -178.8(5) . . . .
C13B N2B C12B S1B -10.3(9) . . . .
C11B O1B C12B N2B 0.3(6) . . . .
C11B O1B C12B S1B 179.1(4) . . . .
C14B N3B C13B N2B 73.9(8) . . . .
C12B N2B C13B N3B 87.0(8) . . . .
N1B N2B C13B N3B -105.4(6) . . . .
C13B N3B C14B C19B 179.2(6) . . . .
C13B N3B C14B C15B -0.3(9) . . . .
C19B C14B C15B C16B 1.1(9) . . . .
N3B C14B C15B C16B -179.3(6) . . . .
C14B C15B C16B C17B 1.7(9) . . . .
C15B C16B C17B C18B -3.3(9) . . . .
C15B C16B C17B C20B 176.5(6) . . . .
C16B C17B C18B C19B 1.9(9) . . . .
C20B C17B C18B C19B -177.9(6) . . . .
C17B C18B C19B C14B 0.9(9) . . . .
C15B C14B C19B C18B -2.4(9) . . . .
N3B C14B C19B C18B 178.0(6) . . . .
C16B C17B C20B F1B 48.8(9) . . . .
C18B C17B C20B F1B -131.5(7) . . . .
C16B C17B C20B F3B -70.6(9) . . . .
C18B C17B C20B F3B 109.2(8) . . . .
C16B C17B C20B F2B 170.3(7) . . . .
C18B C17B C20B F2B -9.9(10) . . . .
